data_2021814
loop_
_publ_author_name
'He, Yuan-Chun'
'Xiao, Li-Yuan'
'Yuan, Zi-Han'
'Zhang, Jie'
'Wang, Yan'
'Xu, Na'

_publ_section_title
;
 Two coordination polymers constructed by
 5-[(4-carboxyphenoxy)methyl]benzene-1,3-dicarboxylic acid and
 2,2&#x2032;-bipyridine: syntheses, structures and luminescence properties
;
_journal_coeditor_code QF3036
_journal_issue 12
_journal_name_full 'Acta Crystallographica Section C Structural Chemistry'
_journal_paper_doi 10.1107/S2053229619014633
_journal_volume 75
_journal_year 2019
_chemical_formula_iupac '[Mn2 (C16 H10 O7)2 (C10 H8 N2)2], 3H2 O'
_chemical_formula_moiety '2(C26 H18 Mn N2 O7), H O0.50, 2.5(H2 O)'
_chemical_formula_sum 'C52 H42 Mn2 N4 O17'
_chemical_formula_weight 1104.77
_chemical_name_systematic
;Poly[[(2,2'-bipyridine-\k^2^<i>N</i>,<i>N</i>'){\m~3~-5-[(4-carboxyphenoxy)methyl]benzene-1,3-dicarboxylato-\k^4^<i>O</i>^1^,<i>O</i>^1'^:<i>O</i>^3^:<i>O</i>^5^}manganese(II)]
sesquihydrate]
;
_space_group_crystal_system triclinic
_space_group_IT_number 2
_space_group_name_Hall '-P 1'
_space_group_name_H-M_alt 'P -1'
_atom_sites_solution_hydrogens mixed
_atom_sites_solution_primary direct
_audit_creation_method SHELXL-2018/3
_cell_angle_alpha 91.623(4)
_cell_angle_beta 108.250(3)
_cell_angle_gamma 116.694(3)
_cell_formula_units_Z 1
_cell_length_a 9.9758(6)
_cell_length_b 10.5290(7)
_cell_length_c 13.7445(9)
_cell_measurement_reflns_used 7534
_cell_measurement_temperature 150(2)
_cell_measurement_theta_max 26.43
_cell_measurement_theta_min 2.21
_cell_volume 1200.37(14)
_computing_cell_refinement
;
SAINT (Bruker, 2016)
;
_computing_data_collection
;
APEX3 (Bruker, 2016)
;
_computing_data_reduction
;
SAINT (Bruker, 2016)
;
_computing_molecular_graphics
;
SHELXTL (Bruker, 2016) and
DIAMOND (Brandenburg & Putz, 2005)
;
_computing_publication_material
;
SHELXTL (Bruker, 2016)
;
_computing_structure_refinement
;
SHELXL2018 (Sheldrick, 2015b)
;
_computing_structure_solution
;
SHELXT2018 (Sheldrick, 2015a)
;
_diffrn_ambient_temperature 150(2)
_diffrn_measured_fraction_theta_full 0.995
_diffrn_measured_fraction_theta_max 0.995
_diffrn_measurement_device_type 'Bruker D8 Venture'
_diffrn_measurement_method '\f and \w scans'
_diffrn_radiation_type MoK\a
_diffrn_radiation_wavelength 0.71073
_diffrn_reflns_av_R_equivalents 0.0442
_diffrn_reflns_av_unetI/netI 0.0343
_diffrn_reflns_limit_h_max 12
_diffrn_reflns_limit_h_min -12
_diffrn_reflns_limit_k_max 12
_diffrn_reflns_limit_k_min -12
_diffrn_reflns_limit_l_max 16
_diffrn_reflns_limit_l_min -16
_diffrn_reflns_number 21405
_diffrn_reflns_theta_full 25.000
_diffrn_reflns_theta_max 25.344
_diffrn_reflns_theta_min 2.382
_diffrn_source 'sealed tube'
_exptl_absorpt_coefficient_mu 0.608
_exptl_absorpt_correction_T_max 0.913
_exptl_absorpt_correction_T_min 0.890
_exptl_absorpt_correction_type multi-scan
_exptl_absorpt_process_details
;
(SADABS; Bruker, 2016)
;
_exptl_crystal_colour colorless
_exptl_crystal_density_diffrn 1.528
_exptl_crystal_description block
_exptl_crystal_F_000 568
_exptl_crystal_size_max 0.200
_exptl_crystal_size_mid 0.160
_exptl_crystal_size_min 0.150
_refine_diff_density_max 0.994
_refine_diff_density_min -0.413
_refine_ls_extinction_method none
_refine_ls_goodness_of_fit_ref 1.109
_refine_ls_hydrogen_treatment mixed
_refine_ls_matrix_type full
_refine_ls_number_parameters 370
_refine_ls_number_reflns 4370
_refine_ls_number_restraints 15
_refine_ls_restrained_S_all 1.112
_refine_ls_R_factor_all 0.0665
_refine_ls_R_factor_gt 0.0516
_refine_ls_shift/su_max 0.001
_refine_ls_shift/su_mean 0.000
_refine_ls_structure_factor_coef Fsqd
_refine_ls_weighting_details 'w=1/[\s^2^(Fo^2^)+(0.0862P)^2^+1.1197P] where P=(Fo^2^+2Fc^2^)/3'
_refine_ls_weighting_scheme calc
_refine_ls_wR_factor_gt 0.1491
_refine_ls_wR_factor_ref 0.1604
_reflns_number_gt 3522
_reflns_number_total 4370
_reflns_threshold_expression 'I > 2\s(I)'
_cod_data_source_file qf3036sup1.cif
_cod_data_source_block Mn
_cod_database_code 2021814
_shelx_space_group_comment
;
The symmetry employed for this shelxl refinement is uniquely defined
by the following loop, which should always be used as a source of
symmetry information in preference to the above space-group names.
They are only intended as comments.
;
_shelx_estimated_absorpt_t_min 0.888
_shelx_estimated_absorpt_t_max 0.914

loop_
_space_group_symop_operation_xyz
'x, y, z'
'-x, -y, -z'

loop_
_atom_site_type_symbol
_atom_site_label
_atom_site_fract_x
_atom_site_fract_y
_atom_site_fract_z
_atom_site_U_iso_or_equiv
_atom_site_adp_type
_atom_site_calc_flag
_atom_site_occupancy
_atom_site_disorder_assembly
_atom_site_disorder_group
Mn Mn1 0.36356(6) 0.37989(6) 0.66887(4) 0.03265(19) Uani d 1 . .
C C1 0.1642(4) 0.4256(4) 0.7397(3) 0.0347(8) Uani d 1 . .
C C2 0.0871(4) 0.4874(4) 0.7909(3) 0.0323(7) Uani d 1 . .
C C3 -0.0723(4) 0.4554(4) 0.7419(3) 0.0317(7) Uani d 1 . .
H H3 -0.133554 0.396362 0.673831 0.038 Uiso calc 1 . .
C C4 -0.1426(4) 0.5096(4) 0.7921(3) 0.0317(7) Uani d 1 . .
C C5 -0.3182(4) 0.4654(4) 0.7453(3) 0.0333(7) Uani d 1 . .
C C6 -0.0507(4) 0.5995(4) 0.8902(3) 0.0336(7) Uani d 1 . .
H H6 -0.098024 0.637896 0.924139 0.040 Uiso calc 1 . .
C C7 0.1093(4) 0.6341(4) 0.9392(3) 0.0328(7) Uani d 1 . .
C C8 0.1770(4) 0.5771(4) 0.8898(3) 0.0336(7) Uani d 1 . .
H H8 0.286063 0.599296 0.923466 0.040 Uiso calc 1 . .
C C9 0.2048(4) 0.7247(4) 1.0482(3) 0.0371(8) Uani d 1 . .
H H9A 0.133875 0.702798 1.089070 0.045 Uiso calc 1 . .
H H9B 0.292060 0.702109 1.083861 0.045 Uiso calc 1 . .
C C10 0.3481(4) 0.9713(4) 1.1341(3) 0.0393(8) Uani d 1 . .
C C11 0.3772(4) 0.9354(4) 1.2319(3) 0.0375(8) Uani d 1 . .
H H11 0.345422 0.837336 1.238412 0.045 Uiso calc 1 . .
C C12 0.4533(4) 1.0439(4) 1.3203(3) 0.0369(8) Uani d 1 . .
H H12 0.473440 1.019712 1.387579 0.044 Uiso calc 1 . .
C C13 0.5005(4) 1.1881(4) 1.3116(3) 0.0363(8) Uani d 1 . .
C C14 0.4727(5) 1.2227(4) 1.2128(3) 0.0406(8) Uani d 1 . .
H H14 0.505318 1.320796 1.206206 0.049 Uiso calc 1 . .
C C15 0.3982(5) 1.1160(4) 1.1244(3) 0.0437(9) Uani d 1 . .
H H15 0.381028 1.140525 1.057247 0.052 Uiso calc 1 . .
C C16 0.5685(4) 1.3024(4) 1.4047(3) 0.0371(8) Uani d 1 . .
C C17 0.2284(4) 0.2751(4) 0.4214(3) 0.0384(8) Uani d 1 . .
H H17 0.258286 0.374521 0.421912 0.046 Uiso calc 1 . .
C C18 0.1695(5) 0.1841(4) 0.3273(3) 0.0434(9) Uani d 1 . .
H H18 0.161178 0.220356 0.264389 0.052 Uiso calc 1 . .
C C19 0.1226(4) 0.0387(4) 0.3258(3) 0.0430(9) Uani d 1 . .
H H19 0.079146 -0.027076 0.261572 0.052 Uiso calc 1 . .
C C20 0.1398(4) -0.0095(4) 0.4190(3) 0.0403(8) Uani d 1 . .
H H20 0.108767 -0.108953 0.419546 0.048 Uiso calc 1 . .
C C21 0.2031(4) 0.0886(4) 0.5124(3) 0.0334(7) Uani d 1 . .
C C22 0.2261(4) 0.0463(4) 0.6155(3) 0.0332(7) Uani d 1 . .
C C23 0.1785(5) -0.0966(4) 0.6263(3) 0.0411(8) Uani d 1 . .
H H23 0.131278 -0.171424 0.566608 0.049 Uiso calc 1 . .
C C24 0.2009(5) -0.1285(4) 0.7253(3) 0.0478(10) Uani d 1 . .
H H24 0.168865 -0.225747 0.734209 0.057 Uiso calc 1 . .
C C25 0.2702(5) -0.0182(4) 0.8110(3) 0.0456(9) Uani d 1 . .
H H25 0.287178 -0.037579 0.879610 0.055 Uiso calc 1 . .
C C26 0.3139(5) 0.1209(4) 0.7940(3) 0.0419(9) Uani d 1 . .
H H26 0.360888 0.196991 0.852693 0.050 Uiso calc 1 . .
N N1 0.2455(3) 0.2303(3) 0.5124(2) 0.0338(6) Uani d 1 . .
N N2 0.2936(3) 0.1543(3) 0.6992(2) 0.0346(6) Uani d 1 . .
O O1 0.2975(3) 0.4351(3) 0.7961(2) 0.0394(6) Uani d 1 . .
O O2 0.0998(3) 0.3708(3) 0.6443(2) 0.0420(6) Uani d 1 . .
O O3 -0.3992(3) 0.4013(3) 0.65041(19) 0.0387(6) Uani d 1 . .
O O4 -0.3863(3) 0.4898(3) 0.8013(2) 0.0403(6) Uani d 1 . .
O O5 0.5886(3) 1.2548(3) 1.4928(2) 0.0437(6) Uani d 1 . .
H H5 0.627448 1.323648 1.543166 0.065 Uiso calc 1 . .
O O6 0.5989(3) 1.4288(3) 1.4022(2) 0.0391(6) Uani d 1 . .
O O7 0.2717(3) 0.8738(3) 1.0416(2) 0.0457(7) Uani d 1 . .
O O1W -0.0303(8) 0.8879(13) 1.0657(7) 0.154(4) Uani d 0.69 . .
H H1A -0.131(8) 0.819(13) 1.053(10) 0.231 Uiso d 0.69 . .
H H1B 0.011(14) 0.901(17) 1.016(7) 0.231 Uiso d 0.69 . .
O O2W 0.0452(17) 0.5770(10) 0.5449(8) 0.061(4) Uani d 0.25 A 1
H H2A -0.03(2) 0.489(8) 0.507(13) 0.092 Uiso d 0.25 B 1
H H2B 0.06(2) 0.656(11) 0.520(13) 0.092 Uiso d 0.25 C 1
O O3W 0.3383(6) 0.3517(4) 0.9967(3) 0.0308(9) Uani d 0.56 D 1
H H3A 0.430(3) 0.413(6) 0.994(5) 0.046 Uiso d 0.56 E 1
H H3B 0.246(3) 0.346(7) 0.966(5) 0.046 Uiso d 0.56 F 1

loop_
_atom_site_aniso_label
_atom_site_aniso_U_11
_atom_site_aniso_U_22
_atom_site_aniso_U_33
_atom_site_aniso_U_12
_atom_site_aniso_U_13
_atom_site_aniso_U_23
Mn1 0.0314(3) 0.0321(3) 0.0334(3) 0.0154(2) 0.0105(2) 0.0045(2)
C1 0.0355(18) 0.0302(18) 0.041(2) 0.0160(15) 0.0173(16) 0.0097(15)
C2 0.0332(17) 0.0314(18) 0.0343(18) 0.0158(14) 0.0143(14) 0.0089(14)
C3 0.0322(17) 0.0304(17) 0.0323(18) 0.0145(14) 0.0121(14) 0.0069(14)
C4 0.0317(17) 0.0314(17) 0.0310(17) 0.0147(14) 0.0106(14) 0.0086(14)
C5 0.0341(18) 0.0312(17) 0.0338(18) 0.0159(15) 0.0110(15) 0.0084(14)
C6 0.0374(18) 0.0311(18) 0.0334(18) 0.0170(15) 0.0134(15) 0.0064(14)
C7 0.0340(17) 0.0294(17) 0.0330(18) 0.0140(14) 0.0119(14) 0.0056(14)
C8 0.0294(17) 0.0309(18) 0.0374(19) 0.0131(14) 0.0105(14) 0.0076(14)
C9 0.0362(18) 0.0355(19) 0.0348(19) 0.0160(16) 0.0091(15) 0.0056(15)
C10 0.0400(19) 0.035(2) 0.0364(19) 0.0158(16) 0.0106(16) 0.0006(15)
C11 0.0397(19) 0.0308(18) 0.041(2) 0.0170(15) 0.0135(16) 0.0067(15)
C12 0.0361(18) 0.039(2) 0.0348(19) 0.0188(16) 0.0114(15) 0.0068(15)
C13 0.0343(18) 0.0348(19) 0.040(2) 0.0172(15) 0.0129(15) 0.0061(15)
C14 0.045(2) 0.0332(19) 0.038(2) 0.0168(16) 0.0117(16) 0.0054(16)
C15 0.057(2) 0.035(2) 0.0342(19) 0.0201(18) 0.0134(17) 0.0101(16)
C16 0.0339(18) 0.039(2) 0.038(2) 0.0177(16) 0.0126(15) 0.0077(16)
C17 0.0379(19) 0.038(2) 0.037(2) 0.0170(16) 0.0131(15) 0.0092(16)
C18 0.040(2) 0.051(2) 0.036(2) 0.0199(18) 0.0139(16) 0.0102(17)
C19 0.0376(19) 0.050(2) 0.036(2) 0.0197(18) 0.0098(16) -0.0014(17)
C20 0.0381(19) 0.0350(19) 0.045(2) 0.0152(16) 0.0157(16) 0.0020(16)
C21 0.0278(16) 0.0327(18) 0.0406(19) 0.0146(14) 0.0136(14) 0.0051(15)
C22 0.0297(17) 0.0319(18) 0.0387(19) 0.0154(14) 0.0125(14) 0.0063(15)
C23 0.043(2) 0.038(2) 0.046(2) 0.0222(17) 0.0175(17) 0.0095(17)
C24 0.047(2) 0.042(2) 0.062(3) 0.0229(18) 0.025(2) 0.022(2)
C25 0.051(2) 0.050(2) 0.044(2) 0.028(2) 0.0200(18) 0.0219(19)
C26 0.041(2) 0.049(2) 0.038(2) 0.0232(18) 0.0145(16) 0.0091(17)
N1 0.0305(14) 0.0328(15) 0.0360(16) 0.0143(12) 0.0110(12) 0.0054(12)
N2 0.0336(15) 0.0373(16) 0.0354(16) 0.0187(13) 0.0129(12) 0.0100(13)
O1 0.0355(13) 0.0424(14) 0.0435(14) 0.0215(11) 0.0146(11) 0.0049(11)
O2 0.0502(15) 0.0490(16) 0.0353(14) 0.0296(13) 0.0175(12) 0.0070(12)
O3 0.0320(12) 0.0440(14) 0.0350(14) 0.0161(11) 0.0100(11) 0.0021(11)
O4 0.0347(13) 0.0484(15) 0.0398(14) 0.0221(12) 0.0136(11) 0.0030(12)
O5 0.0556(16) 0.0398(14) 0.0326(14) 0.0237(13) 0.0113(12) 0.0064(11)
O6 0.0428(14) 0.0318(14) 0.0433(15) 0.0183(11) 0.0158(11) 0.0072(11)
O7 0.0597(17) 0.0319(13) 0.0336(14) 0.0160(12) 0.0121(12) 0.0037(11)
O1W 0.060(4) 0.204(10) 0.124(6) 0.018(5) 0.023(4) -0.083(6)
O2W 0.107(9) 0.016(5) 0.025(5) 0.031(6) -0.022(5) -0.004(4)
O3W 0.064(3) 0.022(2) 0.0130(17) 0.029(2) 0.0083(18) 0.0059(15)

loop_
_atom_type_symbol
_atom_type_description
_atom_type_scat_dispersion_real
_atom_type_scat_dispersion_imag
_atom_type_scat_source
C C 0.0033 0.0016 'International Tables Vol C Tables 4.2.6.8 and 6.1.1.4'
H H 0.0000 0.0000 'International Tables Vol C Tables 4.2.6.8 and 6.1.1.4'
N N 0.0061 0.0033 'International Tables Vol C Tables 4.2.6.8 and 6.1.1.4'
O O 0.0106 0.0060 'International Tables Vol C Tables 4.2.6.8 and 6.1.1.4'
Mn Mn 0.3368 0.7283 'International Tables Vol C Tables 4.2.6.8 and 6.1.1.4'

loop_
_geom_angle_atom_site_label_1
_geom_angle_atom_site_label_2
_geom_angle_atom_site_label_3
_geom_angle_site_symmetry_1
_geom_angle_site_symmetry_3
_geom_angle
_geom_angle_publ_flag
O6 Mn1 O1 2_677 . 99.28(9) y
O6 Mn1 N2 2_677 . 165.44(10) y
O1 Mn1 N2 . . 91.55(10) y
O6 Mn1 N1 2_677 . 92.45(10) y
O1 Mn1 N1 . . 139.26(10) y
N2 Mn1 N1 . . 73.02(11) y
O6 Mn1 O4 2_677 1_655 95.51(10) y
O1 Mn1 O4 . 1_655 80.65(9) y
N2 Mn1 O4 . 1_655 95.83(10) y
N1 Mn1 O4 . 1_655 137.06(9) y
O6 Mn1 O3 2_677 1_655 87.96(9) y
O1 Mn1 O3 . 1_655 136.46(9) y
N2 Mn1 O3 . 1_655 90.88(10) y
N1 Mn1 O3 . 1_655 82.43(9) y
O4 Mn1 O3 1_655 1_655 55.86(8) y
O6 Mn1 O2 2_677 . 81.64(9) ?
O1 Mn1 O2 . . 55.38(9) ?
N2 Mn1 O2 . . 96.80(10) ?
N1 Mn1 O2 . . 88.52(9) ?
O4 Mn1 O2 1_655 . 134.38(9) ?
O3 Mn1 O2 1_655 . 165.91(9) ?
O2 C1 O1 . . 121.8(3) ?
O2 C1 C2 . . 120.4(3) ?
O1 C1 C2 . . 117.7(3) ?
C3 C2 C8 . . 119.4(3) ?
C3 C2 C1 . . 121.3(3) ?
C8 C2 C1 . . 119.4(3) ?
C2 C3 C4 . . 120.2(3) ?
C2 C3 H3 . . 119.9 ?
C4 C3 H3 . . 119.9 ?
C6 C4 C3 . . 119.4(3) ?
C6 C4 C5 . . 119.3(3) ?
C3 C4 C5 . . 121.1(3) ?
O4 C5 O3 . . 120.0(3) ?
O4 C5 C4 . . 119.7(3) ?
O3 C5 C4 . . 120.3(3) ?
C7 C6 C4 . . 120.9(3) ?
C7 C6 H6 . . 119.6 ?
C4 C6 H6 . . 119.6 ?
C8 C7 C6 . . 119.3(3) ?
C8 C7 C9 . . 120.3(3) ?
C6 C7 C9 . . 120.3(3) ?
C7 C8 C2 . . 120.8(3) ?
C7 C8 H8 . . 119.6 ?
C2 C8 H8 . . 119.6 ?
O7 C9 C7 . . 108.8(3) ?
O7 C9 H9A . . 109.9 ?
C7 C9 H9A . . 109.9 ?
O7 C9 H9B . . 109.9 ?
C7 C9 H9B . . 109.9 ?
H9A C9 H9B . . 108.3 ?
O7 C10 C11 . . 124.7(3) ?
O7 C10 C15 . . 114.9(3) ?
C11 C10 C15 . . 120.4(3) ?
C10 C11 C12 . . 119.4(3) ?
C10 C11 H11 . . 120.3 ?
C12 C11 H11 . . 120.3 ?
C11 C12 C13 . . 120.7(3) ?
C11 C12 H12 . . 119.6 ?
C13 C12 H12 . . 119.6 ?
C14 C13 C12 . . 119.2(3) ?
C14 C13 C16 . . 119.6(3) ?
C12 C13 C16 . . 121.0(3) ?
C15 C14 C13 . . 120.6(4) ?
C15 C14 H14 . . 119.7 ?
C13 C14 H14 . . 119.7 ?
C14 C15 C10 . . 119.7(4) ?
C14 C15 H15 . . 120.2 ?
C10 C15 H15 . . 120.2 ?
O6 C16 O5 . . 122.0(3) ?
O6 C16 C13 . . 124.7(3) ?
O5 C16 C13 . . 113.2(3) ?
N1 C17 C18 . . 123.0(4) ?
N1 C17 H17 . . 118.5 ?
C18 C17 H17 . . 118.5 ?
C17 C18 C19 . . 118.8(4) ?
C17 C18 H18 . . 120.6 ?
C19 C18 H18 . . 120.6 ?
C20 C19 C18 . . 119.0(4) ?
C20 C19 H19 . . 120.5 ?
C18 C19 H19 . . 120.5 ?
C19 C20 C21 . . 119.6(4) ?
C19 C20 H20 . . 120.2 ?
C21 C20 H20 . . 120.2 ?
N1 C21 C20 . . 120.7(3) ?
N1 C21 C22 . . 116.2(3) ?
C20 C21 C22 . . 123.1(3) ?
N2 C22 C23 . . 121.6(3) ?
N2 C22 C21 . . 116.2(3) ?
C23 C22 C21 . . 122.2(3) ?
C24 C23 C22 . . 119.0(4) ?
C24 C23 H23 . . 120.5 ?
C22 C23 H23 . . 120.5 ?
C25 C24 C23 . . 119.6(4) ?
C25 C24 H24 . . 120.2 ?
C23 C24 H24 . . 120.2 ?
C26 C25 C24 . . 118.0(4) ?
C26 C25 H25 . . 121.0 ?
C24 C25 H25 . . 121.0 ?
N2 C26 C25 . . 123.5(4) ?
N2 C26 H26 . . 118.3 ?
C25 C26 H26 . . 118.3 ?
C17 N1 C21 . . 118.9(3) ?
C17 N1 Mn1 . . 123.8(2) ?
C21 N1 Mn1 . . 117.0(2) ?
C26 N2 C22 . . 118.4(3) ?
C26 N2 Mn1 . . 124.3(3) ?
C22 N2 Mn1 . . 117.3(2) ?
C1 O1 Mn1 . . 97.5(2) ?
C1 O2 Mn1 . . 84.1(2) ?
C5 O3 Mn1 . 1_455 90.5(2) ?
C5 O4 Mn1 . 1_455 93.6(2) ?
C16 O5 H5 . . 109.5 ?
C16 O6 Mn1 . 2_677 156.0(2) ?
C10 O7 C9 . . 116.4(3) ?
H1A O1W H1B . . 121(2) ?
O2W O2W H2A 2_566 . 20(10) ?
O2W O2W H2B 2_566 . 116(10) ?
H2A O2W H2B . . 121(2) ?
O2W O2W H2A 2_566 2_566 20(10) ?
H2A O2W H2A . 2_566 39(10) ?
H2B O2W H2A . 2_566 107(10) ?
H3A O3W H3B . . 128(2) ?

loop_
_geom_bond_atom_site_label_1
_geom_bond_atom_site_label_2
_geom_bond_site_symmetry_2
_geom_bond_distance
_geom_bond_publ_flag
Mn1 O6 2_677 2.194(2) y
Mn1 O1 . 2.200(3) y
Mn1 N2 . 2.247(3) y
Mn1 N1 . 2.247(3) y
Mn1 O4 1_655 2.306(3) y
Mn1 O3 1_655 2.370(2) y
Mn1 O2 . 2.502(3) ?
C1 O2 . 1.250(4) ?
C1 O1 . 1.269(4) ?
C1 C2 . 1.507(5) ?
C2 C3 . 1.390(5) ?
C2 C8 . 1.396(5) ?
C3 C4 . 1.391(5) ?
C3 H3 . 0.9500 ?
C4 C6 . 1.388(5) ?
C4 C5 . 1.498(5) ?
C5 O4 . 1.262(4) ?
C5 O3 . 1.269(4) ?
C6 C7 . 1.388(5) ?
C6 H6 . 0.9500 ?
C7 C8 . 1.381(5) ?
C7 C9 . 1.506(5) ?
C8 H8 . 0.9500 ?
C9 O7 . 1.422(4) ?
C9 H9A . 0.9900 ?
C9 H9B . 0.9900 ?
C10 O7 . 1.366(4) ?
C10 C11 . 1.385(5) ?
C10 C15 . 1.399(5) ?
C11 C12 . 1.386(5) ?
C11 H11 . 0.9500 ?
C12 C13 . 1.395(5) ?
C12 H12 . 0.9500 ?
C13 C14 . 1.392(5) ?
C13 C16 . 1.477(5) ?
C14 C15 . 1.377(5) ?
C14 H14 . 0.9500 ?
C15 H15 . 0.9500 ?
C16 O6 . 1.229(4) ?
C16 O5 . 1.316(4) ?
C17 N1 . 1.337(5) ?
C17 C18 . 1.373(5) ?
C17 H17 . 0.9500 ?
C18 C19 . 1.383(6) ?
C18 H18 . 0.9500 ?
C19 C20 . 1.381(5) ?
C19 H19 . 0.9500 ?
C20 C21 . 1.394(5) ?
C20 H20 . 0.9500 ?
C21 N1 . 1.355(4) ?
C21 C22 . 1.478(5) ?
C22 N2 . 1.350(5) ?
C22 C23 . 1.388(5) ?
C23 C24 . 1.385(6) ?
C23 H23 . 0.9500 ?
C24 C25 . 1.380(6) ?
C24 H24 . 0.9500 ?
C25 C26 . 1.378(6) ?
C25 H25 . 0.9500 ?
C26 N2 . 1.337(5) ?
C26 H26 . 0.9500 ?
O5 H5 . 0.8400 ?
O1W H1A . 0.893(11) ?
O1W H1B . 0.891(11) ?
O2W O2W 2_566 1.685(18) ?
O2W H2A . 0.890(11) ?
O2W H2B . 0.887(11) ?
O2W H2A 2_566 0.90(16) ?
O3W H3A . 0.863(11) ?
O3W H3B . 0.861(10) ?

loop_
_geom_hbond_atom_site_label_D
_geom_hbond_atom_site_label_H
_geom_hbond_atom_site_label_A
_geom_hbond_site_symmetry_A
_geom_hbond_distance_DH
_geom_hbond_distance_HA
_geom_hbond_distance_DA
_geom_hbond_angle_DHA
_geom_hbond_publ_flag
C15 H15 O3W 1_565 0.95 2.56 3.243(5) 129.1 yes
C17 H17 O3 2_566 0.95 2.56 3.393(4) 146.3 yes
C17 H17 O6 2_677 0.95 2.66 3.270(4) 122.6 yes
C20 H20 O2 2_556 0.95 2.50 3.358(5) 149.9 yes
C23 H23 O2W 1_545 0.95 2.37 3.094(10) 133.2 yes
C25 H25 O7 1_545 0.95 2.46 3.396(5) 168.1 yes
C26 H26 O3W . 0.95 2.65 3.520(5) 151.7 yes
O5 H5 O3 1_666 0.84 1.81 2.561(4) 147.6 yes
O1W H1A O3W 2_567 0.893(11) 1.92(4) 2.793(9) 167(13) yes
O1W H1B O7 . 0.891(11) 2.66(14) 3.199(8) 120(12) yes
O1W H1B O1W 2_577 0.891(11) 2.48(15) 2.97(3) 116(14) yes
O2W H2A O2W 2_566 0.890(11) 0.90(16) 1.685(18) 14E1(3) yes
O2W H2B O2 2_566 0.887(11) 2.23(15) 2.756(9) 118(13) yes
O3W H3A O3W 2_667 0.863(11) 2.48(3) 3.304(9) 160(6) yes
O3W H3B O1W 2_567 0.861(10) 2.34(6) 2.793(9) 113(5) yes

loop_
_geom_torsion_atom_site_label_1
_geom_torsion_atom_site_label_2
_geom_torsion_atom_site_label_3
_geom_torsion_atom_site_label_4
_geom_torsion_site_symmetry_4
_geom_torsion
O2 C1 C2 C3 . 15.6(5)
O1 C1 C2 C3 . -166.3(3)
O2 C1 C2 C8 . -165.1(3)
O1 C1 C2 C8 . 13.0(5)
C8 C2 C3 C4 . -1.5(5)
C1 C2 C3 C4 . 177.7(3)
C2 C3 C4 C6 . 2.0(5)
C2 C3 C4 C5 . -174.2(3)
C6 C4 C5 O4 . -11.5(5)
C3 C4 C5 O4 . 164.6(3)
C6 C4 C5 O3 . 169.7(3)
C3 C4 C5 O3 . -14.1(5)
C3 C4 C6 C7 . -1.0(5)
C5 C4 C6 C7 . 175.2(3)
C4 C6 C7 C8 . -0.5(5)
C4 C6 C7 C9 . -176.5(3)
C6 C7 C8 C2 . 0.9(5)
C9 C7 C8 C2 . 176.9(3)
C3 C2 C8 C7 . 0.1(5)
C1 C2 C8 C7 . -179.2(3)
C8 C7 C9 O7 . 97.8(4)
C6 C7 C9 O7 . -86.3(4)
O7 C10 C11 C12 . -178.7(3)
C15 C10 C11 C12 . 1.5(6)
C10 C11 C12 C13 . 0.0(5)
C11 C12 C13 C14 . -1.0(5)
C11 C12 C13 C16 . 174.6(3)
C12 C13 C14 C15 . 0.5(6)
C16 C13 C14 C15 . -175.1(3)
C13 C14 C15 C10 . 0.9(6)
O7 C10 C15 C14 . 178.3(4)
C11 C10 C15 C14 . -2.0(6)
C14 C13 C16 O6 . 2.6(5)
C12 C13 C16 O6 . -173.0(3)
C14 C13 C16 O5 . -180.0(3)
C12 C13 C16 O5 . 4.4(5)
N1 C17 C18 C19 . 1.3(6)
C17 C18 C19 C20 . -1.4(6)
C18 C19 C20 C21 . 0.3(5)
C19 C20 C21 N1 . 1.0(5)
C19 C20 C21 C22 . -179.8(3)
N1 C21 C22 N2 . -2.9(4)
C20 C21 C22 N2 . 177.9(3)
N1 C21 C22 C23 . 175.9(3)
C20 C21 C22 C23 . -3.3(5)
N2 C22 C23 C24 . 0.1(5)
C21 C22 C23 C24 . -178.7(3)
C22 C23 C24 C25 . -0.2(6)
C23 C24 C25 C26 . 0.3(6)
C24 C25 C26 N2 . -0.4(6)
C18 C17 N1 C21 . 0.0(5)
C18 C17 N1 Mn1 . 173.8(3)
C20 C21 N1 C17 . -1.2(5)
C22 C21 N1 C17 . 179.6(3)
C20 C21 N1 Mn1 . -175.4(2)
C22 C21 N1 Mn1 . 5.3(4)
C25 C26 N2 C22 . 0.3(5)
C25 C26 N2 Mn1 . 180.0(3)
C23 C22 N2 C26 . -0.1(5)
C21 C22 N2 C26 . 178.7(3)
C23 C22 N2 Mn1 . -179.8(3)
C21 C22 N2 Mn1 . -1.0(4)
O2 C1 O1 Mn1 . 11.7(4)
C2 C1 O1 Mn1 . -166.4(3)
O1 C1 O2 Mn1 . -10.2(3)
C2 C1 O2 Mn1 . 167.8(3)
O4 C5 O3 Mn1 1_455 -1.1(3)
C4 C5 O3 Mn1 1_455 177.7(3)
O3 C5 O4 Mn1 1_455 1.2(3)
C4 C5 O4 Mn1 1_455 -177.6(3)
O5 C16 O6 Mn1 2_677 170.1(4)
C13 C16 O6 Mn1 2_677 -12.7(8)
C11 C10 O7 C9 . 6.4(5)
C15 C10 O7 C9 . -173.8(3)
C7 C9 O7 C10 . 173.3(3)

_cod_database_fobs_code 2021814
